data_9005298
loop_
_publ_author_name
'Schropfer, L.'
'Joswig, W.'

_publ_section_title
;
 Structure analyses of a partially dehydrated synthetic
 Ca-garronite single crystal under different T, pH2O conditions
 Sample: GAR25/20, T = 25 C, 60% relative humidity
;
_journal_name_full 'European Journal of Mineralogy'
_journal_page_first 53
_journal_page_last 66
_journal_volume 9
_journal_year 1997
_chemical_compound_source Synthetic
_chemical_formula_sum 'Al0.354 Ca0.175 H10 O2.86 Si0.646'
_chemical_name_mineral Garronite
_space_group_IT_number 88
_symmetry_space_group_name_Hall '-I 4ad'
_symmetry_space_group_name_H-M 'I 41/a :2'
_cell_angle_alpha 90
_cell_angle_beta 90
_cell_angle_gamma 90
_cell_formula_units_Z 16
_cell_length_a 9.873
_cell_length_b 9.873
_cell_length_c 10.288
_cell_volume 1002.834
_database_code_amcsd 0006644
_diffrn_ambient_temperature 298.15
_exptl_crystal_density_diffrn 2.399
_cod_original_cell_volume 1002.835
_cod_original_sg_symbol_H-M 'I 41/a'
_cod_original_formula_sum 'Ca.175 (Al.354 Si.646) O2.86 H10'
_cod_database_code 9005298

loop_
_space_group_symop_operation_xyz
x,y,z
1/2+x,1/2+y,1/2+z
3/4+y,1/4-x,1/4-z
1/4+y,3/4-x,3/4-z
3/4-y,1/4+x,1/4+z
1/4-y,3/4+x,3/4+z
1/2+x,y,1/2-z
+x,1/2+y,-z
1/2-x,-y,1/2+z
-x,1/2-y,+z
3/4-y,3/4+x,3/4-z
1/4-y,1/4+x,1/4-z
3/4+y,3/4-x,3/4+z
1/4+y,1/4-x,1/4+z
-x,-y,-z
1/2-x,1/2-y,1/2-z

loop_
_atom_site_label
_atom_site_fract_x
_atom_site_fract_y
_atom_site_fract_z
_atom_site_occupancy
_atom_site_U_iso_or_equiv
_atom_site_type_symbol
_atom_site_attached_hydrogens
Ca 0.06560 0.08730 0.64840 0.17500 0.05500 Ca 0
AlT 0.65156 0.58276 0.63518 0.35400 0.01210 Al 0
SiT 0.65156 0.58276 0.63518 0.64600 0.01210 Si 0
O1 0.68870 0.73820 0.59020 1.00000 0.03390 O 0
O2 0.70880 0.48020 0.52110 1.00000 0.02970 O 0
Wat1 -0.00300 0.93700 0.50300 0.11000 0.07000 O 2
Wat2 0.03400 0.79400 0.47100 0.12000 0.15000 O 2
Wat3 0.01000 0.83300 0.54700 0.30000 0.11000 O 2
Wat4 0.01300 0.51800 0.45000 0.15000 0.08000 O 2
Wat5 -0.00500 0.60700 0.41500 0.18000 0.16000 O 2

loop_
_cod_changelog_entry_id
_cod_changelog_entry_author
_cod_changelog_entry_date
_cod_changelog_entry_text
1
;cod-tools version 3.8.0
Id: cif_guess_AMCSD_atom_types 9581 2023-05-17 12:35:41Z saulius
;
2023-05-18T11:39:09+03:00
;Derived atom types and hydrogen counts
from atom names that follow the AMCSD naming convention
(Wat == water, O-H == hydroxyl).
;

loop_
_cod_related_entry_id
_cod_related_entry_database
_cod_related_entry_code
1 AMCSD 0006644
